data_4508567
loop_
_publ_author_name
'Xu, Wentao'
'Zhou, Youfu'
'Huang, Decai'
'Xiong, Wei'
'Su, Mingyi'
'Wang, Kun'
'Han, Shuo'
'Hong, Maochun'

_publ_section_title
;
 Crystal Structure, Multiplex Photoluminescence, and Magnetic Properties
 of a Series of Lanthanide Coordination Polymers Based on Quinoline
 Carboxylate Ligand
;
_journal_issue 12
_journal_name_full 'Crystal Growth &amp; Design'
_journal_page_first 5420
_journal_paper_doi 10.1021/cg401391b
_journal_volume 13
_journal_year 2013
_chemical_formula_moiety 'C32 H21 N4 O10 Tb1'
_chemical_formula_sum 'C32 H21 N4 O10 Tb'
_chemical_formula_weight 780.45
_chemical_name_systematic
; 
 ? 
;
_space_group_IT_number 14
_symmetry_space_group_name_Hall '-P 2ybc'
_symmetry_space_group_name_H-M 'P 1 21/c 1'
_atom_sites_solution_hydrogens geom
_atom_sites_solution_primary direct
_atom_sites_solution_secondary difmap
_audit_creation_method SHELXL-97
_cell_angle_alpha 90.00
_cell_angle_beta 94.160(5)
_cell_angle_gamma 90.00
_cell_formula_units_Z 4
_cell_length_a 9.978(2)
_cell_length_b 16.448(4)
_cell_length_c 17.116(4)
_cell_measurement_reflns_used 7987
_cell_measurement_temperature 293(2)
_cell_measurement_theta_max 27.4739
_cell_measurement_theta_min 2.0465
_cell_volume 2801.6(11)
_computing_cell_refinement CrystalClear
_computing_data_collection 'CrystalClear (Rigaku, 2000)'
_computing_data_reduction CrystalClear
_computing_molecular_graphics 'SHELXL-97 (Sheldrick, 1997)'
_computing_publication_material 'SHELXL-97 (Sheldrick, 1997)'
_computing_structure_refinement 'SHELXL-97 (Sheldrick, 1997)'
_computing_structure_solution 'SHELXS-97 (Sheldrick, 1997)'
_diffrn_ambient_temperature 293(2)
_diffrn_measured_fraction_theta_full 0.998
_diffrn_measured_fraction_theta_max 0.998
_diffrn_measurement_device_type 'Saturn 70 CCD diffractometer'
_diffrn_measurement_method \w
_diffrn_radiation_monochromator graphite
_diffrn_radiation_source 'fine-focus sealed tube'
_diffrn_radiation_type MoK\a
_diffrn_radiation_wavelength 0.71073
_diffrn_reflns_av_R_equivalents 0.0516
_diffrn_reflns_av_sigmaI/netI 0.0557
_diffrn_reflns_limit_h_max 12
_diffrn_reflns_limit_h_min -12
_diffrn_reflns_limit_k_max 21
_diffrn_reflns_limit_k_min -20
_diffrn_reflns_limit_l_max 22
_diffrn_reflns_limit_l_min -22
_diffrn_reflns_number 21610
_diffrn_reflns_theta_full 27.46
_diffrn_reflns_theta_max 27.46
_diffrn_reflns_theta_min 2.05
_exptl_absorpt_coefficient_mu 2.596
_exptl_absorpt_correction_T_max 1.0000
_exptl_absorpt_correction_T_min 0.8277
_exptl_absorpt_correction_type multi-scan
_exptl_absorpt_process_details '(CrystalClear; Rigaku, 2000)'
_exptl_crystal_colour Yellow
_exptl_crystal_density_diffrn 1.850
_exptl_crystal_density_method 'not measured'
_exptl_crystal_description Prism
_exptl_crystal_F_000 1544
_exptl_crystal_size_max 0.2000
_exptl_crystal_size_mid 0.1000
_exptl_crystal_size_min 0.1000
_refine_diff_density_max 1.251
_refine_diff_density_min -1.311
_refine_diff_density_rms 0.123
_refine_ls_extinction_method SHELXL
_refine_ls_goodness_of_fit_ref 1.161
_refine_ls_hydrogen_treatment mixed
_refine_ls_matrix_type full
_refine_ls_number_parameters 428
_refine_ls_number_reflns 6386
_refine_ls_number_restraints 0
_refine_ls_restrained_S_all 1.161
_refine_ls_R_factor_all 0.0504
_refine_ls_R_factor_gt 0.0435
_refine_ls_shift/su_max 0.002
_refine_ls_shift/su_mean 0.000
_refine_ls_structure_factor_coef Fsqd
_refine_ls_weighting_details 'calc w=1/[\s^2^(Fo^2^)+(0.0164P)^2^+2.5582P] where P=(Fo^2^+2Fc^2^)/3'
_refine_ls_weighting_scheme calc
_refine_ls_wR_factor_gt 0.0696
_refine_ls_wR_factor_ref 0.0721
_reflns_number_gt 5823
_reflns_number_total 6386
_reflns_threshold_expression >2sigma(I)
_cod_data_source_file cg401391b_si_002.cif
_cod_data_source_block 4-Tb
_cod_depositor_comments
;
The following automatic conversions were performed:

'_exptl_absorpt_correction_type' value 'Multi-scan' changed to
'multi-scan' according to
/home/saulius/struct/CIF-dictionaries/cif_core.dic dictionary named
'cif_core.dic' version 2.4.2 from 2011-04-26.

Automatic conversion script
Id: cif_fix_values 1891 2012-01-12 08:04:46Z andrius 
;
_cod_original_sg_symbol_H-M P21/C
_cod_database_code 4508567

loop_
_symmetry_equiv_pos_as_xyz
'x, y, z'
'-x, y+1/2, -z+1/2'
'-x, -y, -z'
'x, -y-1/2, z-1/2'

loop_
_atom_site_label
_atom_site_type_symbol
_atom_site_fract_x
_atom_site_fract_y
_atom_site_fract_z
_atom_site_U_iso_or_equiv
_atom_site_adp_type
_atom_site_occupancy
_atom_site_symmetry_multiplicity
_atom_site_calc_flag
_atom_site_refinement_flags
Tb1 Tb 0.743749(18) 0.520492(11) 0.012755(11) 0.01756(7) Uani 1 1 d .
O4 O 1.0918(3) 0.38807(16) -0.05866(15) 0.0226(6) Uani 1 1 d .
O6 O 0.6649(3) 0.55326(16) 0.14375(15) 0.0232(6) Uani 1 1 d .
O10 O 0.7894(3) 0.54028(19) -0.22258(17) 0.0404(8) Uani 1 1 d .
O2 O 0.4159(3) 0.57600(15) -0.01811(17) 0.0278(7) Uani 1 1 d .
O3 O 0.8922(3) 0.42128(15) -0.01664(15) 0.0233(6) Uani 1 1 d .
O9 O 0.8431(3) 0.57975(16) -0.10238(15) 0.0263(6) Uani 1 1 d .
O7 O 0.7162(3) 0.48442(17) 0.25047(16) 0.0317(7) Uani 1 1 d .
O8 O 0.6772(3) 0.49576(16) -0.12577(16) 0.0281(7) Uani 1 1 d .
O1 O 0.6143(3) 0.63763(15) -0.00145(15) 0.0212(6) Uani 1 1 d .
O5 O 0.8083(3) 0.45529(16) 0.14199(16) 0.0265(7) Uani 1 1 d .
N1 N 0.2781(3) 0.86889(18) -0.03722(18) 0.0194(7) Uani 1 1 d .
N2 N 0.8027(3) 0.1727(2) -0.17525(19) 0.0210(7) Uani 1 1 d .
N4 N 0.7708(4) 0.5391(2) -0.1535(2) 0.0281(8) Uani 1 1 d .
N3 N 0.7289(3) 0.49768(19) 0.18023(19) 0.0229(7) Uani 1 1 d .
C12 C 0.0411(4) 0.7425(2) -0.1558(2) 0.0193(8) Uani 1 1 d .
H12 H 0.0577 0.6920 -0.1300 0.023 Uiso 1 1 calc R
C25 C 0.7964(4) 0.3093(2) -0.1386(2) 0.0188(8) Uani 1 1 d .
H25 H 0.7539 0.3610 -0.1422 0.023 Uiso 1 1 calc R
C4 C 0.5783(4) 0.7920(2) 0.0839(2) 0.0231(9) Uani 1 1 d .
H4 H 0.6307 0.7443 0.0932 0.028 Uiso 1 1 calc R
C11 C 0.1241(4) 0.8091(2) -0.1363(2) 0.0186(8) Uani 1 1 d .
C19 C 0.9703(4) 0.2217(2) -0.0785(2) 0.0183(8) Uani 1 1 d .
C10 C 0.2388(4) 0.8022(2) -0.0762(2) 0.0187(8) Uani 1 1 d .
C9 C 0.3048(4) 0.7264(2) -0.0635(2) 0.0177(8) Uani 1 1 d .
H9 H 0.2703 0.6794 -0.0902 0.021 Uiso 1 1 calc R
C18 C 0.9101(4) 0.2995(2) -0.0896(2) 0.0184(8) Uani 1 1 d .
C17 C 0.9700(4) 0.3758(2) -0.0511(2) 0.0188(8) Uani 1 1 d .
C14 C -0.0888(4) 0.8227(3) -0.2512(2) 0.0255(9) Uani 1 1 d .
H14 H -0.1617 0.8278 -0.2898 0.031 Uiso 1 1 calc R
C26 C 0.7420(4) 0.2448(2) -0.1835(2) 0.0210(9) Uani 1 1 d .
C8 C 0.3871(4) 0.8633(2) 0.0161(2) 0.0197(8) Uani 1 1 d .
C27 C 0.6215(4) 0.2546(2) -0.2385(2) 0.0224(9) Uani 1 1 d .
C2 C 0.4173(4) 0.7201(2) -0.0134(2) 0.0167(8) Uani 1 1 d .
C1 C 0.4874(4) 0.6388(2) -0.0096(2) 0.0199(8) Uani 1 1 d .
C20 C 1.0804(4) 0.2043(2) -0.0247(2) 0.0226(9) Uani 1 1 d .
H20 H 1.1226 0.2468 0.0056 0.027 Uiso 1 1 calc R
C3 C 0.4643(4) 0.7904(2) 0.0292(2) 0.0179(8) Uani 1 1 d .
C16 C 0.0999(4) 0.8820(2) -0.1762(2) 0.0205(8) Uani 1 1 d .
H16 H 0.1562 0.9276 -0.1642 0.025 Uiso 1 1 calc R
C28 C 0.5503(4) 0.1879(3) -0.2689(2) 0.0266(10) Uani 1 1 d .
H28 H 0.5797 0.1345 -0.2553 0.032 Uiso 1 1 calc R
C21 C 1.1266(4) 0.1259(2) -0.0162(2) 0.0272(10) Uani 1 1 d .
H21 H 1.1992 0.1143 0.0212 0.033 Uiso 1 1 calc R
C29 C 0.4372(4) 0.1991(3) -0.3187(2) 0.0306(10) Uani 1 1 d .
H29 H 0.3901 0.1530 -0.3399 0.037 Uiso 1 1 calc R
C6 C 0.5372(4) 0.9337(3) 0.1109(2) 0.0282(10) Uani 1 1 d .
H6 H 0.5633 0.9819 0.1386 0.034 Uiso 1 1 calc R
C23 C 0.9620(4) 0.0771(2) -0.1145(2) 0.0278(10) Uani 1 1 d .
H23 H 0.9228 0.0340 -0.1451 0.033 Uiso 1 1 calc R
C7 C 0.4255(4) 0.9339(2) 0.0586(2) 0.0257(9) Uani 1 1 d .
H7 H 0.3738 0.9821 0.0511 0.031 Uiso 1 1 calc R
C31 C 0.4591(4) 0.3432(3) -0.3073(3) 0.0327(10) Uani 1 1 d .
H31 H 0.4270 0.3964 -0.3198 0.039 Uiso 1 1 calc R
C24 C 0.9111(4) 0.1568(2) -0.1229(2) 0.0209(9) Uani 1 1 d .
C15 C -0.0049(4) 0.8888(2) -0.2331(2) 0.0239(9) Uani 1 1 d .
H15 H -0.0199 0.9389 -0.2600 0.029 Uiso 1 1 calc R
C32 C 0.5743(4) 0.3324(2) -0.2579(2) 0.0277(10) Uani 1 1 d .
H32 H 0.6216 0.3786 -0.2370 0.033 Uiso 1 1 calc R
C13 C -0.0649(4) 0.7492(3) -0.2124(2) 0.0242(9) Uani 1 1 d .
H13 H -0.1212 0.7037 -0.2246 0.029 Uiso 1 1 calc R
C22 C 1.0683(4) 0.0630(3) -0.0619(2) 0.0286(10) Uani 1 1 d .
H22 H 1.1034 0.0095 -0.0561 0.034 Uiso 1 1 calc R
C30 C 0.3910(4) 0.2756(3) -0.3384(2) 0.0303(10) Uani 1 1 d .
H30 H 0.3131 0.2822 -0.3731 0.036 Uiso 1 1 calc R
C5 C 0.6125(4) 0.8622(3) 0.1231(2) 0.0270(10) Uani 1 1 d .
H5 H 0.6890 0.8626 0.1596 0.032 Uiso 1 1 calc R
HN2 H 0.770(4) 0.130(3) -0.198(3) 0.039(14) Uiso 1 1 d .

loop_
_atom_site_aniso_label
_atom_site_aniso_U_11
_atom_site_aniso_U_22
_atom_site_aniso_U_33
_atom_site_aniso_U_23
_atom_site_aniso_U_13
_atom_site_aniso_U_12
Tb1 0.02093(12) 0.01135(11) 0.02011(11) -0.00096(7) -0.00051(7) 0.00048(7)
O4 0.0185(15) 0.0228(15) 0.0258(15) -0.0043(12) -0.0023(11) -0.0036(12)
O6 0.0279(16) 0.0192(15) 0.0222(15) 0.0041(11) -0.0010(12) 0.0053(12)
O10 0.065(2) 0.039(2) 0.0174(16) 0.0002(14) 0.0040(15) 0.0136(17)
O2 0.0293(17) 0.0112(14) 0.0424(18) 0.0028(12) -0.0003(13) -0.0018(12)
O3 0.0285(16) 0.0137(14) 0.0274(16) -0.0058(11) -0.0004(12) 0.0031(12)
O9 0.0301(17) 0.0256(16) 0.0226(15) -0.0006(12) -0.0015(12) -0.0017(13)
O7 0.049(2) 0.0247(17) 0.0216(16) 0.0068(12) 0.0046(14) 0.0011(14)
O8 0.0321(17) 0.0222(16) 0.0286(16) -0.0018(12) -0.0071(13) -0.0013(13)
O1 0.0214(16) 0.0186(14) 0.0232(15) 0.0010(11) -0.0002(11) 0.0050(11)
O5 0.0340(17) 0.0192(15) 0.0261(16) -0.0025(12) 0.0008(13) 0.0080(12)
N1 0.0228(18) 0.0167(17) 0.0189(17) 0.0012(13) 0.0030(14) 0.0017(14)
N2 0.027(2) 0.0172(18) 0.0192(18) -0.0055(14) 0.0053(14) -0.0073(15)
N4 0.035(2) 0.025(2) 0.0236(19) 0.0019(15) -0.0020(16) 0.0099(17)
N3 0.028(2) 0.0150(17) 0.0254(19) 0.0005(14) -0.0007(15) -0.0002(14)
C12 0.022(2) 0.021(2) 0.0158(19) 0.0031(16) 0.0051(16) 0.0028(16)
C25 0.023(2) 0.017(2) 0.018(2) -0.0010(15) 0.0055(16) -0.0014(16)
C4 0.021(2) 0.028(2) 0.021(2) 0.0027(17) 0.0028(16) -0.0002(17)
C11 0.017(2) 0.022(2) 0.0177(19) -0.0002(16) 0.0050(15) 0.0031(16)
C19 0.024(2) 0.0145(19) 0.0168(19) -0.0019(15) 0.0063(16) 0.0007(16)
C10 0.020(2) 0.015(2) 0.023(2) 0.0004(16) 0.0081(16) 0.0059(15)
C9 0.016(2) 0.018(2) 0.020(2) -0.0015(15) 0.0056(15) -0.0022(15)
C18 0.017(2) 0.019(2) 0.020(2) -0.0035(16) 0.0047(15) -0.0027(16)
C17 0.023(2) 0.017(2) 0.016(2) 0.0000(15) -0.0043(16) 0.0002(16)
C14 0.021(2) 0.034(2) 0.022(2) 0.0028(18) 0.0024(17) 0.0081(19)
C26 0.022(2) 0.021(2) 0.021(2) -0.0017(16) 0.0096(16) -0.0021(17)
C8 0.024(2) 0.017(2) 0.019(2) 0.0008(15) 0.0053(16) -0.0006(16)
C27 0.019(2) 0.028(2) 0.021(2) -0.0056(17) 0.0052(16) -0.0040(17)
C2 0.018(2) 0.0156(19) 0.0170(19) 0.0044(15) 0.0022(15) 0.0003(15)
C1 0.022(2) 0.024(2) 0.0136(19) 0.0015(15) -0.0006(16) 0.0045(17)
C20 0.027(2) 0.019(2) 0.022(2) -0.0015(16) 0.0036(17) -0.0022(17)
C3 0.019(2) 0.018(2) 0.0170(19) 0.0008(15) 0.0083(15) -0.0004(16)
C16 0.022(2) 0.017(2) 0.022(2) -0.0034(16) 0.0038(16) 0.0036(16)
C28 0.031(3) 0.026(2) 0.024(2) -0.0045(17) 0.0092(18) -0.0099(19)
C21 0.030(2) 0.028(2) 0.024(2) 0.0027(18) 0.0009(18) 0.0055(19)
C29 0.031(3) 0.038(3) 0.022(2) -0.0116(19) 0.0048(19) -0.017(2)
C6 0.037(3) 0.026(2) 0.022(2) -0.0062(18) 0.0028(19) -0.005(2)
C23 0.042(3) 0.018(2) 0.024(2) -0.0033(17) 0.0067(19) -0.0026(19)
C7 0.035(3) 0.017(2) 0.025(2) -0.0018(17) 0.0035(18) -0.0006(18)
C31 0.027(3) 0.035(3) 0.035(3) -0.003(2) -0.003(2) 0.005(2)
C24 0.026(2) 0.019(2) 0.019(2) 0.0048(16) 0.0058(17) -0.0016(17)
C15 0.028(2) 0.022(2) 0.022(2) 0.0040(17) 0.0030(17) 0.0079(18)
C32 0.025(2) 0.023(2) 0.034(2) -0.0071(19) -0.0036(19) -0.0038(18)
C13 0.021(2) 0.029(2) 0.023(2) -0.0019(17) 0.0030(17) -0.0017(18)
C22 0.042(3) 0.019(2) 0.026(2) 0.0013(17) 0.008(2) 0.0072(19)
C30 0.020(2) 0.051(3) 0.021(2) -0.005(2) 0.0033(17) -0.004(2)
C5 0.027(2) 0.034(3) 0.020(2) -0.0016(18) 0.0033(17) -0.0063(19)

loop_
_atom_type_symbol
_atom_type_description
_atom_type_scat_dispersion_real
_atom_type_scat_dispersion_imag
_atom_type_scat_source
C C 0.0033 0.0016 'International Tables Vol C Tables 4.2.6.8 and 6.1.1.4'
N N 0.0061 0.0033 'International Tables Vol C Tables 4.2.6.8 and 6.1.1.4'
O O 0.0106 0.0060 'International Tables Vol C Tables 4.2.6.8 and 6.1.1.4'
Tb Tb -0.1723 4.1537 'International Tables Vol C Tables 4.2.6.8 and 6.1.1.4'
H H 0.0000 0.0000 'International Tables Vol C Tables 4.2.6.8 and 6.1.1.4'

loop_
_geom_angle_atom_site_label_1
_geom_angle_atom_site_label_2
_geom_angle_atom_site_label_3
_geom_angle
_geom_angle_site_symmetry_1
_geom_angle_site_symmetry_3
O2 Tb1 O3 88.71(10) 3_665 .
O2 Tb1 O4 157.90(10) 3_665 3_765
O3 Tb1 O4 94.80(9) . 3_765
O2 Tb1 O1 101.47(10) 3_665 .
O3 Tb1 O1 159.09(9) . .
O4 Tb1 O1 82.65(9) 3_765 .
O2 Tb1 O8 77.27(10) 3_665 .
O3 Tb1 O8 78.63(9) . .
O4 Tb1 O8 124.81(9) 3_765 .
O1 Tb1 O8 85.80(9) . .
O2 Tb1 O9 129.47(10) 3_665 .
O3 Tb1 O9 78.58(9) . .
O4 Tb1 O9 72.51(9) 3_765 .
O1 Tb1 O9 80.87(9) . .
O8 Tb1 O9 52.38(9) . .
O2 Tb1 O6 81.10(10) 3_665 .
O3 Tb1 O6 127.27(9) . .
O4 Tb1 O6 79.43(9) 3_765 .
O1 Tb1 O6 72.83(8) . .
O8 Tb1 O6 145.77(9) . .
O9 Tb1 O6 143.60(9) . .
O2 Tb1 O5 78.45(10) 3_665 .
O3 Tb1 O5 76.04(9) . .
O4 Tb1 O5 81.25(9) 3_765 .
O1 Tb1 O5 123.65(9) . .
O8 Tb1 O5 145.04(9) . .
O9 Tb1 O5 141.50(9) . .
O6 Tb1 O5 51.24(8) . .
C17 O4 Tb1 137.7(2) . 3_765
N3 O6 Tb1 96.2(2) . .
C1 O2 Tb1 165.8(3) . 3_665
C17 O3 Tb1 164.2(3) . .
N4 O9 Tb1 95.8(2) . .
N4 O8 Tb1 96.4(2) . .
C1 O1 Tb1 124.7(2) . .
N3 O5 Tb1 95.2(2) . .
C10 N1 C8 118.1(3) . .
C26 N2 C24 124.5(3) . .
C26 N2 HN2 122(3) . .
C24 N2 HN2 113(3) . .
O10 N4 O9 122.7(4) . .
O10 N4 O8 122.3(4) . .
O9 N4 O8 115.0(3) . .
O7 N3 O6 121.8(3) . .
O7 N3 O5 121.0(3) . .
O6 N3 O5 117.2(3) . .
C13 C12 C11 120.9(4) . .
C13 C12 H12 119.5 . .
C11 C12 H12 119.5 . .
C18 C25 C26 121.2(4) . .
C18 C25 H25 119.4 . .
C26 C25 H25 119.4 . .
C5 C4 C3 119.9(4) . .
C5 C4 H4 120.0 . .
C3 C4 H4 120.0 . .
C16 C11 C12 118.6(4) . .
C16 C11 C10 120.1(3) . .
C12 C11 C10 121.3(3) . .
C20 C19 C24 118.2(3) . .
C20 C19 C18 124.9(3) . .
C24 C19 C18 116.9(3) . .
N1 C10 C9 122.1(3) . .
N1 C10 C11 118.0(3) . .
C9 C10 C11 119.8(3) . .
C2 C9 C10 120.9(3) . .
C2 C9 H9 119.5 . .
C10 C9 H9 119.5 . .
C25 C18 C19 120.8(3) . .
C25 C18 C17 116.7(3) . .
C19 C18 C17 122.4(3) . .
O4 C17 O3 126.4(3) . .
O4 C17 C18 116.4(3) . .
O3 C17 C18 117.2(3) . .
C13 C14 C15 119.5(4) . .
C13 C14 H14 120.3 . .
C15 C14 H14 120.3 . .
N2 C26 C25 117.5(4) . .
N2 C26 C27 120.3(3) . .
C25 C26 C27 122.2(4) . .
N1 C8 C7 117.5(3) . .
N1 C8 C3 123.4(3) . .
C7 C8 C3 119.0(4) . .
C28 C27 C32 118.8(4) . .
C28 C27 C26 121.5(4) . .
C32 C27 C26 119.6(3) . .
C9 C2 C3 118.9(3) . .
C9 C2 C1 116.9(3) . .
C3 C2 C1 124.1(3) . .
O2 C1 O1 123.8(4) . .
O2 C1 C2 117.7(3) . .
O1 C1 C2 118.4(3) . .
C21 C20 C19 119.9(4) . .
C21 C20 H20 120.0 . .
C19 C20 H20 120.0 . .
C4 C3 C2 124.7(3) . .
C4 C3 C8 118.9(3) . .
C2 C3 C8 116.4(3) . .
C15 C16 C11 120.7(4) . .
C15 C16 H16 119.6 . .
C11 C16 H16 119.6 . .
C29 C28 C27 120.1(4) . .
C29 C28 H28 120.0 . .
C27 C28 H28 120.0 . .
C20 C21 C22 120.8(4) . .
C20 C21 H21 119.6 . .
C22 C21 H21 119.6 . .
C30 C29 C28 121.3(4) . .
C30 C29 H29 119.3 . .
C28 C29 H29 119.3 . .
C7 C6 C5 119.9(4) . .
C7 C6 H6 120.1 . .
C5 C6 H6 120.1 . .
C22 C23 C24 119.0(4) . .
C22 C23 H23 120.5 . .
C24 C23 H23 120.5 . .
C6 C7 C8 120.7(4) . .
C6 C7 H7 119.6 . .
C8 C7 H7 119.6 . .
C30 C31 C32 119.5(4) . .
C30 C31 H31 120.3 . .
C32 C31 H31 120.3 . .
N2 C24 C23 120.2(4) . .
N2 C24 C19 118.9(3) . .
C23 C24 C19 120.9(4) . .
C16 C15 C14 120.4(4) . .
C16 C15 H15 119.8 . .
C14 C15 H15 119.8 . .
C31 C32 C27 120.8(4) . .
C31 C32 H32 119.6 . .
C27 C32 H32 119.6 . .
C12 C13 C14 119.9(4) . .
C12 C13 H13 120.1 . .
C14 C13 H13 120.1 . .
C23 C22 C21 121.1(4) . .
C23 C22 H22 119.4 . .
C21 C22 H22 119.4 . .
C29 C30 C31 119.6(4) . .
C29 C30 H30 120.2 . .
C31 C30 H30 120.2 . .
C4 C5 C6 121.5(4) . .
C4 C5 H5 119.2 . .
C6 C5 H5 119.2 . .

loop_
_geom_bond_atom_site_label_1
_geom_bond_atom_site_label_2
_geom_bond_distance
_geom_bond_site_symmetry_2
Tb1 O2 2.255(3) 3_665
Tb1 O3 2.284(3) .
Tb1 O4 2.321(3) 3_765
Tb1 O1 2.323(3) .
Tb1 O8 2.450(3) .
Tb1 O9 2.470(3) .
Tb1 O6 2.489(3) .
Tb1 O5 2.500(3) .
O4 C17 1.247(4) .
O4 Tb1 2.321(3) 3_765
O6 N3 1.255(4) .
O10 N4 1.210(4) .
O2 C1 1.258(5) .
O2 Tb1 2.255(3) 3_665
O3 C17 1.256(4) .
O9 N4 1.281(4) .
O7 N3 1.237(4) .
O8 N4 1.293(4) .
O1 C1 1.264(4) .
O5 N3 1.272(4) .
N1 C10 1.328(5) .
N1 C8 1.370(5) .
N2 C26 1.334(5) .
N2 C24 1.379(5) .
N2 HN2 0.86(4) .
C12 C13 1.385(5) .
C12 C11 1.399(5) .
C12 H12 0.9500 .
C25 C18 1.371(5) .
C25 C26 1.397(5) .
C25 H25 0.9500 .
C4 C5 1.367(6) .
C4 C3 1.420(5) .
C4 H4 0.9500 .
C11 C16 1.393(5) .
C11 C10 1.487(5) .
C19 C20 1.411(5) .
C19 C24 1.415(5) .
C19 C18 1.420(5) .
C10 C9 1.421(5) .
C9 C2 1.365(5) .
C9 H9 0.9500 .
C18 C17 1.520(5) .
C14 C13 1.393(5) .
C14 C15 1.394(6) .
C14 H14 0.9500 .
C26 C27 1.481(5) .
C8 C7 1.407(5) .
C8 C3 1.434(5) .
C27 C28 1.386(5) .
C27 C32 1.397(6) .
C2 C3 1.429(5) .
C2 C1 1.508(5) .
C20 C21 1.374(5) .
C20 H20 0.9500 .
C16 C15 1.380(5) .
C16 H16 0.9500 .
C28 C29 1.377(6) .
C28 H28 0.9500 .
C21 C22 1.398(6) .
C21 H21 0.9500 .
C29 C30 1.373(6) .
C29 H29 0.9500 .
C6 C7 1.379(6) .
C6 C5 1.402(6) .
C6 H6 0.9500 .
C23 C22 1.361(6) .
C23 C24 1.409(5) .
C23 H23 0.9500 .
C7 H7 0.9500 .
C31 C30 1.388(6) .
C31 C32 1.388(6) .
C31 H31 0.9500 .
C15 H15 0.9500 .
C32 H32 0.9500 .
C13 H13 0.9500 .
C22 H22 0.9500 .
C30 H30 0.9500 .
C5 H5 0.9500 .

loop_
_geom_hbond_atom_site_label_D
_geom_hbond_atom_site_label_H
_geom_hbond_atom_site_label_A
_geom_hbond_distance_DH
_geom_hbond_distance_HA
_geom_hbond_distance_DA
_geom_hbond_angle_DHA
_geom_hbond_site_symmetry_A
N2 HN2 O7 0.86(4) 2.12(5) 2.980(4) 172(4) 4_565
